data_7233903
loop_
_publ_author_name
'Oratai Pitayatanakul'
'Toshiki Higashino'
'Tomofumi Kadoya'
'Masaki Tanaka'
'Hirotaka Kojima'
'Minoru Ashizawa'
'Tadashi Kawamoto'
'Hidetoshi Matsumoto'
'Ken Ishikawa'
'Takehiko Mori'

_publ_section_title
;
 High performance ambipolar organic field-effect transistors based on
 indigo derivatives
;
_journal_name_full 'Journal of Materials Chemistry C'
_journal_page_first 9311
_journal_page_last 9317
_journal_paper_doi 10.1039/C4TC01563K
_journal_volume 2
_journal_year 2014
_chemical_formula_moiety 'C28 H18 N2 O2'
_chemical_formula_sum 'C28 H18 N2 O2'
_chemical_formula_weight 414.46
_space_group_IT_number 14
_space_group_name_Hall '-P 2ybc'
_space_group_name_H-M_alt 'P 1 21/c 1'
_symmetry_cell_setting monoclinic
_symmetry_Int_Tables_number 14
_symmetry_space_group_name_Hall '-P 2ybc'
_symmetry_space_group_name_H-M 'P 1 21/c 1'
_atom_sites_solution_hydrogens geom
_atom_sites_solution_primary direct
_atom_sites_solution_secondary difmap
_cell_angle_alpha 90.0000
_cell_angle_beta 92.739(2)
_cell_angle_gamma 90.0000
_cell_formula_units_Z 2
_cell_length_a 21.2805(6)
_cell_length_b 7.0108(2)
_cell_length_c 6.5404(2)
_cell_measurement_reflns_used 6056
_cell_measurement_temperature 296
_cell_measurement_theta_max 68.03
_cell_measurement_theta_min 4.16
_cell_volume 974.67(5)
_computing_cell_refinement 'RAPID AUTO'
_computing_data_collection 'RAPID AUTO (Rigaku, ????)'
_computing_data_reduction 'RAPID AUTO'
_computing_molecular_graphics 'CrystalStructure 4.0'
_computing_publication_material 'CrystalStructure 4.0 (Rigaku, 2010)'
_computing_structure_refinement 'SHELXL97 (Sheldrick, 2008)'
_computing_structure_solution 'Il Milione (Burla, et al., 2007)'
_diffrn_ambient_temperature 296
_diffrn_detector_area_resol_mean 10.000
_diffrn_measured_fraction_theta_full 0.999
_diffrn_measured_fraction_theta_max 0.999
_diffrn_measurement_device_type 'Rigaku R-AXIS RAPID'
_diffrn_measurement_method \w
_diffrn_radiation_type 'Cu K\a'
_diffrn_radiation_wavelength 1.54187
_diffrn_reflns_av_R_equivalents 0.1548
_diffrn_reflns_limit_h_max 25
_diffrn_reflns_limit_h_min -25
_diffrn_reflns_limit_k_max 8
_diffrn_reflns_limit_k_min -8
_diffrn_reflns_limit_l_max 7
_diffrn_reflns_limit_l_min -7
_diffrn_reflns_number 10512
_diffrn_reflns_theta_full 68.18
_diffrn_reflns_theta_max 68.15
_diffrn_standards_interval_count .
_diffrn_standards_number 0
_exptl_absorpt_coefficient_mu 0.716
_exptl_absorpt_correction_T_max 0.983
_exptl_absorpt_correction_T_min 0.562
_exptl_absorpt_correction_type multi-scan
_exptl_absorpt_process_details 'ABSCOR (Rigaku, 1995)'
_exptl_crystal_colour blue
_exptl_crystal_density_diffrn 1.412
_exptl_crystal_density_method 'not measured'
_exptl_crystal_description unknown
_exptl_crystal_F_000 432.00
_exptl_crystal_size_max 0.255
_exptl_crystal_size_mid 0.174
_exptl_crystal_size_min 0.024
_refine_diff_density_max 0.430
_refine_diff_density_min -0.270
_refine_ls_extinction_method none
_refine_ls_goodness_of_fit_ref 0.956
_refine_ls_hydrogen_treatment constr
_refine_ls_number_parameters 145
_refine_ls_number_reflns 1777
_refine_ls_number_restraints 0
_refine_ls_R_factor_gt 0.0692
_refine_ls_shift/su_max 0.000
_refine_ls_structure_factor_coef Fsqd
_refine_ls_weighting_details 'w = 1/[\s^2^(Fo^2^)+(0.1020P)^2^+0.0000P] where P=(Fo^2^+2Fc^2^)/3'
_refine_ls_weighting_scheme calc
_refine_ls_wR_factor_ref 0.2044
_reflns_number_gt 1020
_reflns_number_total 1777
_reflns_threshold_expression F^2^>2.0\s(F^2^)
_cod_data_source_file 1000002.cif
_cod_data_source_block PCOD1000002
_cod_database_code 7233903

loop_
_symmetry_equiv_pos_site_id
_symmetry_equiv_pos_as_xyz
1 +X,+Y,+Z
2 -X,1/2+Y,1/2-Z
3 -X,-Y,-Z
4 +X,1/2-Y,1/2+Z

loop_
_atom_site_label
_atom_site_type_symbol
_atom_site_fract_x
_atom_site_fract_y
_atom_site_fract_z
_atom_site_U_iso_or_equiv
_atom_site_adp_type
_atom_site_occupancy
_atom_site_symmetry_multiplicity
_atom_site_calc_flag
_atom_site_refinement_flags
_atom_site_disorder_assembly
_atom_site_disorder_group
O1 O 0.06662(9) 1.0315(3) 0.3483(4) 0.0604(7) Uani 1.0 4 d . . .
N1 N 0.06352(11) 0.9808(4) -0.1847(4) 0.0501(8) Uani 1.0 4 d . . .
C1 C 0.03164(12) 0.9997(4) -0.0069(5) 0.0433(8) Uani 1.0 4 d . . .
C2 C 0.07916(12) 1.0172(4) 0.1660(5) 0.0426(8) Uani 1.0 4 d . . .
C3 C 0.12771(12) 0.9850(4) -0.1403(5) 0.0406(8) Uani 1.0 4 d . . .
C4 C 0.13967(12) 1.0106(4) 0.0714(5) 0.0413(8) Uani 1.0 4 d . . .
C5 C 0.17657(13) 0.9639(4) -0.2710(5) 0.0470(8) Uani 1.0 4 d . . .
C6 C 0.20118(12) 1.0157(4) 0.1512(5) 0.0428(8) Uani 1.0 4 d . . .
C7 C 0.23709(13) 0.9686(4) -0.1867(5) 0.0441(8) Uani 1.0 4 d . . .
C8 C 0.25148(12) 0.9943(3) 0.0232(5) 0.0377(7) Uani 1.0 4 d . . .
C9 C 0.31785(12) 0.9960(4) 0.1057(5) 0.0369(7) Uani 1.0 4 d . . .
C10 C 0.33545(12) 1.0974(4) 0.2830(4) 0.0425(8) Uani 1.0 4 d . . .
C11 C 0.36510(11) 0.8964(4) 0.0091(4) 0.0418(7) Uani 1.0 4 d . . .
C12 C 0.39698(12) 1.1013(4) 0.3580(5) 0.0477(8) Uani 1.0 4 d . . .
C13 C 0.42691(12) 0.9021(4) 0.0852(5) 0.0452(8) Uani 1.0 4 d . . .
C14 C 0.44326(13) 1.0045(4) 0.2583(5) 0.0452(8) Uani 1.0 4 d . . .
H1 H 0.0461 0.9682 -0.3053 0.0602 Uiso 1.0 4 calc R . .
H5 H 0.1688 0.9473 -0.4110 0.0564 Uiso 1.0 4 calc R . .
H6 H 0.2090 1.0336 0.2910 0.0514 Uiso 1.0 4 calc R . .
H7 H 0.2702 0.9539 -0.2733 0.0529 Uiso 1.0 4 calc R . .
H10 H 0.3050 1.1636 0.3518 0.0510 Uiso 1.0 4 calc R . .
H11 H 0.3548 0.8255 -0.1079 0.0501 Uiso 1.0 4 calc R . .
H12 H 0.4076 1.1695 0.4767 0.0572 Uiso 1.0 4 calc R . .
H13 H 0.4577 0.8357 0.0181 0.0542 Uiso 1.0 4 calc R . .
H14 H 0.4849 1.0089 0.3081 0.0543 Uiso 1.0 4 calc R . .

loop_
_atom_site_aniso_label
_atom_site_aniso_U_11
_atom_site_aniso_U_22
_atom_site_aniso_U_33
_atom_site_aniso_U_12
_atom_site_aniso_U_13
_atom_site_aniso_U_23
O1 0.0430(13) 0.1022(18) 0.0360(15) -0.0013(10) 0.0001(10) -0.0057(11)
N1 0.0374(15) 0.0803(18) 0.0319(17) -0.0050(11) -0.0065(11) 0.0002(12)
C1 0.0343(16) 0.0599(19) 0.035(2) 0.0014(13) -0.0029(13) 0.0040(13)
C2 0.0319(17) 0.0618(18) 0.0334(19) 0.0006(12) -0.0039(13) 0.0005(13)
C3 0.0311(16) 0.0546(17) 0.0356(19) -0.0044(12) -0.0039(13) -0.0006(12)
C4 0.0352(17) 0.0541(17) 0.034(2) 0.0009(11) -0.0010(13) 0.0013(12)
C5 0.0400(18) 0.069(2) 0.0315(18) -0.0046(13) -0.0011(13) -0.0015(14)
C6 0.0348(17) 0.0595(18) 0.0338(19) -0.0006(12) -0.0018(13) -0.0030(13)
C7 0.0368(17) 0.0635(18) 0.0319(18) -0.0022(12) 0.0012(13) -0.0005(13)
C8 0.0354(17) 0.0449(15) 0.0325(18) -0.0018(11) -0.0003(13) 0.0011(12)
C9 0.0346(17) 0.0421(15) 0.0336(17) -0.0019(11) -0.0030(12) 0.0021(12)
C10 0.0396(16) 0.0488(17) 0.0389(18) 0.0041(12) -0.0013(13) -0.0080(13)
C11 0.0393(17) 0.0500(16) 0.0358(16) 0.0028(12) -0.0001(13) -0.0037(13)
C12 0.0435(18) 0.0551(18) 0.0436(18) -0.0002(13) -0.0073(14) -0.0046(14)
C13 0.0370(17) 0.0524(17) 0.0457(19) 0.0055(13) -0.0008(13) -0.0043(14)
C14 0.0336(17) 0.0544(18) 0.047(2) -0.0001(12) -0.0063(14) 0.0033(14)

loop_
_atom_type_symbol
_atom_type_description
_atom_type_scat_dispersion_real
_atom_type_scat_dispersion_imag
_atom_type_scat_source
C C 0.0181 0.0091
;
International Tables for Crystallography
(1992, Vol. C, Tables 4.2.6.8 and 6.1.1.4)
;
H H 0.0000 0.0000
;
International Tables for Crystallography
(1992, Vol. C, Table 6.1.1.4)
;
O O 0.0492 0.0322
;
International Tables for Crystallography
(1992, Vol. C, Tables 4.2.6.8 and 6.1.1.4)
;
N N 0.0311 0.0180
;
International Tables for Crystallography
(1992, Vol. C, Tables 4.2.6.8 and 6.1.1.4)
;

loop_
_geom_angle_atom_site_label_1
_geom_angle_atom_site_label_2
_geom_angle_atom_site_label_3
_geom_angle
_geom_angle_publ_flag
_geom_angle_site_symmetry_1
_geom_angle_site_symmetry_2
_geom_angle_site_symmetry_3
C1 N1 C3 110.0(3) yes . . .
N1 C1 C1 126.0(3) yes . . 3_575
N1 C1 C2 107.8(3) yes . . .
C1 C1 C2 126.3(3) yes 3_575 . .
O1 C2 C1 124.7(3) yes . . .
O1 C2 C4 130.4(3) yes . . .
C1 C2 C4 104.9(3) yes . . .
N1 C3 C4 109.9(3) yes . . .
N1 C3 C5 129.1(3) yes . . .
C4 C3 C5 121.0(3) yes . . .
C2 C4 C3 107.5(3) yes . . .
C2 C4 C6 132.6(3) yes . . .
C3 C4 C6 119.8(3) yes . . .
C3 C5 C7 117.8(3) yes . . .
C4 C6 C8 120.5(3) yes . . .
C5 C7 C8 123.4(3) yes . . .
C6 C8 C7 117.5(3) yes . . .
C6 C8 C9 121.5(3) yes . . .
C7 C8 C9 121.0(3) yes . . .
C8 C9 C10 121.2(3) yes . . .
C8 C9 C11 121.5(3) yes . . .
C10 C9 C11 117.3(3) yes . . .
C9 C10 C12 121.3(3) yes . . .
C9 C11 C13 120.9(3) yes . . .
C10 C12 C14 120.6(3) yes . . .
C11 C13 C14 120.7(3) yes . . .
C12 C14 C13 119.2(3) yes . . .
C1 N1 H1 125.018 no . . .
C3 N1 H1 125.030 no . . .
C3 C5 H5 121.121 no . . .
C7 C5 H5 121.121 no . . .
C4 C6 H6 119.733 no . . .
C8 C6 H6 119.751 no . . .
C5 C7 H7 118.297 no . . .
C8 C7 H7 118.290 no . . .
C9 C10 H10 119.363 no . . .
C12 C10 H10 119.359 no . . .
C9 C11 H11 119.533 no . . .
C13 C11 H11 119.532 no . . .
C10 C12 H12 119.728 no . . .
C14 C12 H12 119.715 no . . .
C11 C13 H13 119.637 no . . .
C14 C13 H13 119.644 no . . .
C12 C14 H14 120.419 no . . .
C13 C14 H14 120.417 no . . .

loop_
_geom_bond_atom_site_label_1
_geom_bond_atom_site_label_2
_geom_bond_distance
_geom_bond_publ_flag
_geom_bond_site_symmetry_1
_geom_bond_site_symmetry_2
O1 C2 1.238(4) yes . .
N1 C1 1.380(4) yes . .
N1 C3 1.383(4) yes . .
C1 C1 1.354(4) yes . 3_575
C1 C2 1.486(4) yes . .
C2 C4 1.456(4) yes . .
C3 C4 1.407(5) yes . .
C3 C5 1.385(5) yes . .
C4 C6 1.386(4) yes . .
C5 C7 1.377(4) yes . .
C6 C8 1.398(4) yes . .
C7 C8 1.404(4) yes . .
C8 C9 1.488(4) yes . .
C9 C10 1.396(4) yes . .
C9 C11 1.400(4) yes . .
C10 C12 1.376(4) yes . .
C11 C13 1.384(4) yes . .
C12 C14 1.384(4) yes . .
C13 C14 1.372(4) yes . .
N1 H1 0.860 no . .
C5 H5 0.930 no . .
C6 H6 0.930 no . .
C7 H7 0.930 no . .
C10 H10 0.930 no . .
C11 H11 0.930 no . .
C12 H12 0.930 no . .
C13 H13 0.930 no . .
C14 H14 0.930 no . .

loop_
_geom_contact_atom_site_label_1
_geom_contact_atom_site_label_2
_geom_contact_distance
_geom_contact_publ_flag
_geom_contact_site_symmetry_1
_geom_contact_site_symmetry_2
O1 N1 3.502(4) no . .
O1 N1 2.922(3) no . 3_575
O1 C1 2.993(4) no . 3_575
O1 C3 3.522(4) no . .
O1 C6 3.198(4) no . .
N1 C2 3.045(4) no . 3_575
N1 C6 3.585(4) no . .
C1 C3 3.571(4) no . 3_575
C3 C8 2.796(4) no . .
C4 C7 2.751(4) no . .
C5 C6 2.810(5) no . .
C6 C10 3.000(4) no . .
C7 C11 2.997(4) no . .
C9 C14 2.805(4) no . .
C10 C13 2.753(4) no . .
C11 C12 2.754(4) no . .
O1 O1 3.565(3) no . 3_576
O1 N1 3.078(4) no . 1_556
O1 N1 3.599(3) no . 4_565
O1 N1 3.426(3) no . 4_575
O1 C1 3.509(4) no . 4_575
O1 C3 3.545(4) no . 1_556
O1 C5 3.368(4) no . 1_556
N1 O1 3.078(4) no . 1_554
N1 O1 3.599(3) no . 4_564
N1 O1 3.426(3) no . 4_574
C1 O1 3.509(4) no . 4_574
C3 O1 3.545(4) no . 1_554
C4 C5 3.559(4) no . 4_565
C5 O1 3.368(4) no . 1_554
C5 C4 3.559(4) no . 4_564
C5 C6 3.445(4) no . 4_564
C6 C5 3.445(4) no . 4_565
C9 C10 3.577(4) no . 4_574
C10 C9 3.577(4) no . 4_575
C13 C14 3.590(4) no . 4_564
C14 C13 3.590(4) no . 4_565
O1 H1 2.4007 no . 3_575
O1 H6 3.0716 no . .
N1 H5 2.7528 no . .
C1 H1 2.6976 no . 3_575
C2 H1 3.1478 no . .
C2 H1 2.8587 no . 3_575
C2 H6 2.8469 no . .
C3 H6 3.2562 no . .
C3 H7 3.2010 no . .
C4 H1 3.1077 no . .
C4 H5 3.2743 no . .
C5 H1 2.7760 no . .
C6 H7 3.2316 no . .
C6 H10 2.7204 no . .
C7 H6 3.2412 no . .
C7 H11 2.7251 no . .
C8 H5 3.2856 no . .
C8 H10 2.6627 no . .
C8 H11 2.6747 no . .
C9 H6 2.6772 no . .
C9 H7 2.6504 no . .
C9 H12 3.2506 no . .
C9 H13 3.2572 no . .
C10 H6 2.7299 no . .
C10 H11 3.2314 no . .
C10 H14 3.2370 no . .
C11 H7 2.7017 no . .
C11 H10 3.2310 no . .
C11 H14 3.2359 no . .
C12 H13 3.2174 no . .
C13 H12 3.2159 no . .
C14 H10 3.2316 no . .
C14 H11 3.2286 no . .
H1 H5 2.7370 no . .
H5 H7 2.2985 no . .
H6 H10 2.2544 no . .
H7 H11 2.2451 no . .
H10 H12 2.2935 no . .
H11 H13 2.3028 no . .
H12 H14 2.3164 no . .
H13 H14 2.3027 no . .
O1 H1 2.3698 no . 1_556
O1 H5 2.6878 no . 1_556
C1 H1 3.5438 no . 4_565
C2 H1 3.5784 no . 1_556
C2 H1 3.4824 no . 4_565
C2 H5 3.3205 no . 1_556
C3 H5 3.4742 no . 4_565
C4 H5 3.4411 no . 1_556
C4 H5 3.2700 no . 4_565
C5 H6 3.0185 no . 1_554
C5 H6 3.5754 no . 4_564
C6 H5 3.0156 no . 1_556
C6 H5 3.3394 no . 4_565
C7 H6 3.4695 no . 1_554
C7 H6 3.5727 no . 4_564
C7 H6 3.5426 no . 4_574
C7 H10 2.9614 no . 4_574
C8 H5 3.5972 no . 4_565
C8 H7 3.4279 no . 4_565
C8 H10 2.9036 no . 4_574
C9 H7 3.4177 no . 4_565
C9 H10 2.9130 no . 4_574
C9 H11 3.0111 no . 4_565
C9 H12 3.1639 no . 4_574
C10 H7 3.4275 no . 1_556
C10 H7 3.4519 no . 4_575
C10 H10 3.3179 no . 4_574
C10 H11 3.0725 no . 4_565
C10 H12 3.0552 no . 4_574
C11 H7 3.5233 no . 4_565
C11 H10 3.4760 no . 4_574
C11 H11 2.9658 no . 4_565
C11 H12 3.1844 no . 4_574
C12 H11 3.1345 no . 4_565
C12 H12 2.9847 no . 4_574
C12 H13 3.5615 no . 2_655
C12 H13 3.4671 no . 4_565
C12 H14 3.3402 no . 3_676
C13 H11 3.0368 no . 4_565
C13 H12 3.1092 no . 4_574
C13 H13 3.1664 no . 3_675
C13 H13 3.3241 no . 4_565
C13 H14 3.3886 no . 2_645
C13 H14 3.3149 no . 3_675
C14 H11 3.1331 no . 4_565
C14 H12 3.0102 no . 4_574
C14 H13 3.4174 no . 2_655
C14 H13 3.0549 no . 3_675
C14 H13 2.9360 no . 4_565
C14 H14 3.1579 no . 3_676
H1 O1 2.3698 no . 1_554
H1 C1 3.5438 no . 4_564
H1 C2 3.5784 no . 1_554
H1 C2 3.4824 no . 4_564
H1 H1 3.1701 no . 3_574
H5 O1 2.6878 no . 1_554
H5 C2 3.3205 no . 1_554
H5 C3 3.4742 no . 4_564
H5 C4 3.4411 no . 1_554
H5 C4 3.2700 no . 4_564
H5 C6 3.0156 no . 1_554
H5 C6 3.3394 no . 4_564
H5 C8 3.5972 no . 4_564
H5 H6 2.2494 no . 1_554
H6 C5 3.0185 no . 1_556
H6 C5 3.5754 no . 4_565
H6 C7 3.4695 no . 1_556
H6 C7 3.5727 no . 4_565
H6 C7 3.5426 no . 4_575
H6 H5 2.2494 no . 1_556
H6 H7 3.1255 no . 1_556
H7 C8 3.4279 no . 4_564
H7 C9 3.4177 no . 4_564
H7 C10 3.4275 no . 1_554
H7 C10 3.4519 no . 4_574
H7 C11 3.5233 no . 4_564
H7 H6 3.1255 no . 1_554
H7 H10 2.9829 no . 1_554
H7 H10 2.8906 no . 4_574
H7 H11 3.4997 no . 4_564
H10 C7 2.9614 no . 4_575
H10 C8 2.9036 no . 4_575
H10 C9 2.9130 no . 4_575
H10 C10 3.3179 no . 4_575
H10 C11 3.4760 no . 4_575
H10 H7 2.9829 no . 1_556
H10 H7 2.8906 no . 4_575
H10 H10 3.4875 no . 4_574
H10 H10 3.4875 no . 4_575
H10 H11 3.5948 no . 4_565
H10 H12 3.5583 no . 4_574
H11 C9 3.0111 no . 4_564
H11 C10 3.0725 no . 4_564
H11 C11 2.9658 no . 4_564
H11 C12 3.1345 no . 4_564
H11 C13 3.0368 no . 4_564
H11 C14 3.1331 no . 4_564
H11 H7 3.4997 no . 4_565
H11 H10 3.5948 no . 4_564
H11 H11 3.4372 no . 4_564
H11 H11 3.4372 no . 4_565
H11 H13 3.5441 no . 4_564
H12 C9 3.1639 no . 4_575
H12 C10 3.0552 no . 4_575
H12 C11 3.1844 no . 4_575
H12 C12 2.9847 no . 4_575
H12 C13 3.1092 no . 4_575
H12 C14 3.0102 no . 4_575
H12 H10 3.5583 no . 4_575
H12 H12 3.4596 no . 4_574
H12 H12 3.4596 no . 4_575
H12 H13 3.0942 no . 2_655
H12 H14 2.9109 no . 3_676
H12 H14 3.4861 no . 4_575
H13 C12 3.5615 no . 2_645
H13 C12 3.4671 no . 4_564
H13 C13 3.1664 no . 3_675
H13 C13 3.3241 no . 4_564
H13 C14 3.4174 no . 2_645
H13 C14 3.0549 no . 3_675
H13 C14 2.9360 no . 4_564
H13 H11 3.5441 no . 4_565
H13 H12 3.0942 no . 2_645
H13 H13 2.9408 no . 3_675
H13 H13 3.4840 no . 4_564
H13 H13 3.4840 no . 4_565
H13 H14 2.8109 no . 2_645
H13 H14 2.7353 no . 3_675
H13 H14 2.8521 no . 4_564
H14 C12 3.3402 no . 3_676
H14 C13 3.3886 no . 2_655
H14 C13 3.3149 no . 3_675
H14 C14 3.1579 no . 3_676
H14 H12 2.9109 no . 3_676
H14 H12 3.4861 no . 4_574
H14 H13 2.8109 no . 2_655
H14 H13 2.7353 no . 3_675
H14 H13 2.8521 no . 4_565
H14 H14 2.5639 no . 3_676

loop_
_geom_hbond_atom_site_label_D
_geom_hbond_atom_site_label_H
_geom_hbond_atom_site_label_A
_geom_hbond_site_symmetry_D
_geom_hbond_site_symmetry_H
_geom_hbond_site_symmetry_A
_geom_hbond_distance_DA
_geom_hbond_distance_DH
_geom_hbond_distance_HA
_geom_hbond_angle_DHA
_geom_hbond_publ_flag
N1 H1 O1 . . 3_575 2.922(3) 0.860 2.401 119.5 no

loop_
_geom_torsion_atom_site_label_1
_geom_torsion_atom_site_label_2
_geom_torsion_atom_site_label_3
_geom_torsion_atom_site_label_4
_geom_torsion
_geom_torsion_publ_flag
_geom_torsion_site_symmetry_1
_geom_torsion_site_symmetry_2
_geom_torsion_site_symmetry_3
_geom_torsion_site_symmetry_4
C1 N1 C3 C4 -1.0(3) no . . . .
C1 N1 C3 C5 177.4(2) no . . . .
C3 N1 C1 C1 -179.5(2) no . . . 3_575
C3 N1 C1 C2 -0.1(3) no . . . .
N1 C1 C1 N1 -180.0(3) no . . 3_575 3_575
N1 C1 C1 C2 -0.7(4) no . . 3_575 3_575
N1 C1 C2 O1 -178.1(3) no . . . .
N1 C1 C2 C4 1.1(3) no . . . .
C1 C1 C2 O1 1.3(4) no 3_575 . . .
C1 C1 C2 C4 -179.5(3) no 3_575 . . .
C2 C1 C1 N1 0.7(4) no . . 3_575 3_575
C2 C1 C1 C2 180.0(3) no . . 3_575 3_575
O1 C2 C4 C3 177.4(3) no . . . .
O1 C2 C4 C6 0.8(5) no . . . .
C1 C2 C4 C3 -1.7(3) no . . . .
C1 C2 C4 C6 -178.3(3) no . . . .
N1 C3 C4 C2 1.7(3) no . . . .
N1 C3 C4 C6 178.87(19) no . . . .
N1 C3 C5 C7 -178.2(3) no . . . .
C4 C3 C5 C7 0.1(4) no . . . .
C5 C3 C4 C2 -176.9(2) no . . . .
C5 C3 C4 C6 0.3(4) no . . . .
C2 C4 C6 C8 175.8(3) no . . . .
C3 C4 C6 C8 -0.5(4) no . . . .
C3 C5 C7 C8 -0.3(4) no . . . .
C4 C6 C8 C7 0.3(4) no . . . .
C4 C6 C8 C9 -178.95(19) no . . . .
C5 C7 C8 C6 0.1(4) no . . . .
C5 C7 C8 C9 179.4(2) no . . . .
C6 C8 C9 C10 -28.6(4) no . . . .
C6 C8 C9 C11 151.4(3) no . . . .
C7 C8 C9 C10 152.2(3) no . . . .
C7 C8 C9 C11 -27.8(4) no . . . .
C8 C9 C10 C12 -179.1(2) no . . . .
C8 C9 C11 C13 178.8(2) no . . . .
C10 C9 C11 C13 -1.2(4) no . . . .
C11 C9 C10 C12 0.9(4) no . . . .
C9 C10 C12 C14 0.2(4) no . . . .
C9 C11 C13 C14 0.5(4) no . . . .
C10 C12 C14 C13 -1.0(4) no . . . .
C11 C13 C14 C12 0.6(4) no . . . .
